data_4314669
loop_
_publ_author_name
'Paraskevi O. Lagaditis'
'Alexandre A. Mikhailine'
'Alan J. Lough'
'Robert H. Morris'

_publ_section_title
;
 Template Synthesis of Iron(II) Complexes Containing Tridentate P-N-S,
 P-N-P, P-N-N, and Tetradentate P-N-N-P Ligands
;
_journal_name_full 'Inorganic Chemistry'
_journal_page_first 1094
_journal_page_last 1102
_journal_paper_doi 10.1021/ic901945c
_journal_volume 49
_journal_year 2010
_chemical_formula_moiety 'C40 H34 Br2 Fe2 N2 P2 S2'
_chemical_formula_sum 'C40 H34 Br2 Fe2 N2 P2 S2'
_chemical_formula_weight 940.27
_chemical_name_systematic
; 
 ? 
;
_space_group_IT_number 15
_symmetry_cell_setting monoclinic
_symmetry_space_group_name_Hall '-C 2yc'
_symmetry_space_group_name_H-M 'C 1 2/c 1'
_atom_sites_solution_hydrogens geom
_atom_sites_solution_primary direct
_atom_sites_solution_secondary difmap
_audit_creation_method SHELXL-97
_cell_angle_alpha 90.00
_cell_angle_beta 109.704(2)
_cell_angle_gamma 90.00
_cell_formula_units_Z 4
_cell_length_a 18.1997(7)
_cell_length_b 14.2222(4)
_cell_length_c 15.3805(6)
_cell_measurement_reflns_used 15166
_cell_measurement_temperature 150(1)
_cell_measurement_theta_max 27.5
_cell_measurement_theta_min 2.6
_cell_volume 3748.0(2)
_computing_cell_refinement 'Denzo-SMN (Otwinowski & Minor, 1997)'
_computing_data_collection 'Collect (Nonius B.V., 1997-2002)'
_computing_data_reduction Denzo-SMN
_computing_molecular_graphics 'PLATON (Spek, 2003)'
_computing_publication_material 'SHELXTL V6.1'
_computing_structure_refinement 'SHELXTL V6.1 (Sheldrick, 2008)'
_computing_structure_solution 'SIR-92 (Altomare et al., 1994)'
_diffrn_ambient_temperature 150(1)
_diffrn_measured_fraction_theta_full 0.990
_diffrn_measured_fraction_theta_max 0.990
_diffrn_measurement_device_type 'Bruker APEX-II CCD'
_diffrn_measurement_method '\w scans'
_diffrn_radiation_monochromator graphite
_diffrn_radiation_source 'fine-focus sealed tube'
_diffrn_radiation_type MoK\a
_diffrn_radiation_wavelength 0.71073
_diffrn_reflns_av_R_equivalents 0.0705
_diffrn_reflns_av_sigmaI/netI 0.0650
_diffrn_reflns_limit_h_max 21
_diffrn_reflns_limit_h_min -23
_diffrn_reflns_limit_k_max 18
_diffrn_reflns_limit_k_min -16
_diffrn_reflns_limit_l_max 19
_diffrn_reflns_limit_l_min -19
_diffrn_reflns_number 15166
_diffrn_reflns_theta_full 27.51
_diffrn_reflns_theta_max 27.51
_diffrn_reflns_theta_min 2.56
_exptl_absorpt_coefficient_mu 3.136
_exptl_absorpt_correction_T_max 0.692
_exptl_absorpt_correction_T_min 0.595
_exptl_absorpt_correction_type multi-scan
_exptl_absorpt_process_details
; 
multi-scan from symmetry-related measurements 
 Sortav (Blessing 1995) 
;
_exptl_crystal_colour 'dark orange'
_exptl_crystal_density_diffrn 1.666
_exptl_crystal_density_method 'not measured'
_exptl_crystal_description block
_exptl_crystal_F_000 1888
_exptl_crystal_size_max 0.10
_exptl_crystal_size_mid 0.10
_exptl_crystal_size_min 0.08
_refine_diff_density_max 1.346
_refine_diff_density_min -0.618
_refine_diff_density_rms 0.118
_refine_ls_extinction_method none
_refine_ls_goodness_of_fit_ref 1.052
_refine_ls_hydrogen_treatment constr
_refine_ls_matrix_type full
_refine_ls_number_parameters 227
_refine_ls_number_reflns 4259
_refine_ls_number_restraints 0
_refine_ls_restrained_S_all 1.052
_refine_ls_R_factor_all 0.0784
_refine_ls_R_factor_gt 0.0476
_refine_ls_shift/su_max 0.001
_refine_ls_shift/su_mean 0.000
_refine_ls_structure_factor_coef Fsqd
_refine_ls_weighting_details 'calc w=1/[\s^2^(Fo^2^)+(0.0596P)^2^] where P=(Fo^2^+2Fc^2^)/3'
_refine_ls_weighting_scheme calc
_refine_ls_wR_factor_gt 0.1075
_refine_ls_wR_factor_ref 0.1236
_reflns_number_gt 2982
_reflns_number_total 4259
_reflns_threshold_expression I>2\s(I)
_cod_data_source_file ic901945c_si_001_1.cif
_cod_data_source_block 3a
_cod_depositor_comments
;
The following automatic conversions were performed:

'_symmetry_cell_setting' value 'Monoclinic' changed to 'monoclinic'
according to the built-in table from CIF Core dictionary named
'cif_core.dic' version 2.4.1 from 2010-06-29.

Automatic conversion script
Id: cif_fix_values 1646 2011-03-28 12:23:43Z adriana 
;
_cod_original_sg_symbol_H-M 'C 2/c'
_cod_database_code 4314669

loop_
_symmetry_equiv_pos_as_xyz
'x, y, z'
'-x, y, -z+1/2'
'x+1/2, y+1/2, z'
'-x+1/2, y+1/2, -z+1/2'
'-x, -y, -z'
'x, -y, z-1/2'
'-x+1/2, -y+1/2, -z'
'x+1/2, -y+1/2, z-1/2'

loop_
_atom_site_label
_atom_site_type_symbol
_atom_site_fract_x
_atom_site_fract_y
_atom_site_fract_z
_atom_site_U_iso_or_equiv
_atom_site_adp_type
_atom_site_occupancy
_atom_site_symmetry_multiplicity
_atom_site_calc_flag
_atom_site_refinement_flags
_atom_site_disorder_assembly
_atom_site_disorder_group
Br1 Br 0.55571(2) 0.75295(2) 0.38413(3) 0.03639(15) Uani 1 1 d . . .
Fe1 Fe 0.5000 0.42434(5) 0.2500 0.02470(19) Uani 1 2 d S . .
Fe2 Fe 0.5000 0.65468(5) 0.2500 0.0297(2) Uani 1 2 d S . .
S1 S 0.59018(5) 0.53813(6) 0.23843(7) 0.0315(2) Uani 1 1 d . . .
P1 P 0.42778(5) 0.32122(6) 0.29570(7) 0.0260(2) Uani 1 1 d . . .
N1 N 0.55662(17) 0.4359(2) 0.3853(2) 0.0293(7) Uani 1 1 d . . .
C1 C 0.4438(2) 0.3697(3) 0.4114(3) 0.0327(9) Uani 1 1 d . . .
H1A H 0.4038 0.4180 0.4088 0.039 Uiso 1 1 calc R . .
H1B H 0.4401 0.3193 0.4541 0.039 Uiso 1 1 calc R . .
C2 C 0.5226(2) 0.4122(3) 0.4438(3) 0.0336(9) Uani 1 1 d . . .
H2A H 0.5486 0.4221 0.5080 0.040 Uiso 1 1 calc R . .
C3 C 0.6321(2) 0.4794(3) 0.4174(3) 0.0350(9) Uani 1 1 d . . .
C4 C 0.6841(2) 0.4694(3) 0.5085(3) 0.0407(10) Uani 1 1 d . . .
H4A H 0.6699 0.4323 0.5517 0.049 Uiso 1 1 calc R . .
C5 C 0.7562(2) 0.5139(3) 0.5346(4) 0.0543(13) Uani 1 1 d . . .
H5A H 0.7913 0.5078 0.5961 0.065 Uiso 1 1 calc R . .
C6 C 0.7771(3) 0.5669(3) 0.4713(4) 0.0565(14) Uani 1 1 d . . .
H6A H 0.8261 0.5981 0.4897 0.068 Uiso 1 1 calc R . .
C7 C 0.7271(2) 0.5748(3) 0.3818(4) 0.0456(11) Uani 1 1 d . . .
H7A H 0.7423 0.6102 0.3383 0.055 Uiso 1 1 calc R . .
C8 C 0.6546(2) 0.5312(3) 0.3544(3) 0.0362(10) Uani 1 1 d . . .
C9 C 0.4549(2) 0.1982(2) 0.3262(3) 0.0274(8) Uani 1 1 d . . .
C10 C 0.5224(2) 0.1786(3) 0.4004(3) 0.0352(9) Uani 1 1 d . . .
H10A H 0.5546 0.2290 0.4322 0.042 Uiso 1 1 calc R . .
C11 C 0.5435(3) 0.0875(3) 0.4284(3) 0.0432(10) Uani 1 1 d . . .
H11A H 0.5889 0.0755 0.4802 0.052 Uiso 1 1 calc R . .
C12 C 0.4988(3) 0.0146(3) 0.3814(3) 0.0463(11) Uani 1 1 d . . .
H12A H 0.5137 -0.0481 0.4004 0.056 Uiso 1 1 calc R . .
C13 C 0.4322(3) 0.0308(3) 0.3067(3) 0.0482(11) Uani 1 1 d . . .
H13A H 0.4017 -0.0204 0.2742 0.058 Uiso 1 1 calc R . .
C14 C 0.4101(2) 0.1232(3) 0.2793(3) 0.0388(10) Uani 1 1 d . . .
H14A H 0.3640 0.1348 0.2282 0.047 Uiso 1 1 calc R . .
C15 C 0.3226(2) 0.3126(2) 0.2412(3) 0.0286(8) Uani 1 1 d . . .
C16 C 0.2720(2) 0.3141(3) 0.2919(3) 0.0357(9) Uani 1 1 d . . .
H16A H 0.2919 0.3219 0.3570 0.043 Uiso 1 1 calc R . .
C17 C 0.1920(2) 0.3041(3) 0.2464(3) 0.0444(11) Uani 1 1 d . . .
H17A H 0.1574 0.3052 0.2809 0.053 Uiso 1 1 calc R . .
C18 C 0.1626(2) 0.2926(3) 0.1521(4) 0.0463(11) Uani 1 1 d . . .
H18A H 0.1079 0.2862 0.1220 0.056 Uiso 1 1 calc R . .
C19 C 0.2123(2) 0.2903(3) 0.1008(3) 0.0423(10) Uani 1 1 d . . .
H19A H 0.1921 0.2821 0.0358 0.051 Uiso 1 1 calc R . .
C20 C 0.2929(2) 0.3004(3) 0.1465(3) 0.0334(9) Uani 1 1 d . . .
H20A H 0.3274 0.2987 0.1119 0.040 Uiso 1 1 calc R . .

loop_
_atom_site_aniso_label
_atom_site_aniso_U_11
_atom_site_aniso_U_22
_atom_site_aniso_U_33
_atom_site_aniso_U_23
_atom_site_aniso_U_13
_atom_site_aniso_U_12
Br1 0.0388(3) 0.0393(3) 0.0309(3) -0.00381(17) 0.0114(2) -0.00188(17)
Fe1 0.0219(4) 0.0232(4) 0.0270(4) 0.000 0.0058(3) 0.000
Fe2 0.0287(4) 0.0248(4) 0.0343(5) 0.000 0.0091(4) 0.000
S1 0.0255(5) 0.0254(5) 0.0431(6) -0.0022(4) 0.0108(4) -0.0017(4)
P1 0.0255(5) 0.0256(5) 0.0276(5) 0.0015(4) 0.0100(4) 0.0015(4)
N1 0.0275(17) 0.0289(16) 0.0272(19) -0.0045(13) 0.0034(15) 0.0030(13)
C1 0.039(2) 0.0303(19) 0.029(2) -0.0022(16) 0.0122(19) 0.0010(17)
C2 0.040(2) 0.032(2) 0.025(2) -0.0009(16) 0.0074(19) 0.0055(17)
C3 0.025(2) 0.031(2) 0.040(3) -0.0087(18) 0.0000(18) 0.0024(16)
C4 0.032(2) 0.042(2) 0.039(3) -0.0091(19) 0.001(2) 0.0086(18)
C5 0.036(3) 0.048(3) 0.059(3) -0.019(3) -0.009(2) 0.009(2)
C6 0.026(2) 0.042(3) 0.083(4) -0.007(3) -0.006(3) -0.003(2)
C7 0.026(2) 0.034(2) 0.069(3) 0.003(2) 0.005(2) 0.0013(17)
C8 0.026(2) 0.0255(19) 0.047(3) -0.0076(18) -0.0009(19) 0.0017(16)
C9 0.030(2) 0.0278(19) 0.029(2) 0.0069(16) 0.0154(18) 0.0044(16)
C10 0.038(2) 0.0293(19) 0.037(2) 0.0045(17) 0.010(2) 0.0007(17)
C11 0.043(3) 0.042(2) 0.037(3) 0.008(2) 0.004(2) 0.011(2)
C12 0.058(3) 0.029(2) 0.053(3) 0.008(2) 0.021(3) 0.011(2)
C13 0.053(3) 0.031(2) 0.056(3) -0.003(2) 0.012(3) -0.007(2)
C14 0.040(2) 0.035(2) 0.038(3) -0.0013(18) 0.008(2) -0.0021(19)
C15 0.0228(18) 0.0263(18) 0.036(2) 0.0043(16) 0.0096(17) 0.0011(15)
C16 0.035(2) 0.034(2) 0.043(3) 0.0027(18) 0.019(2) -0.0005(17)
C17 0.035(2) 0.047(2) 0.061(3) 0.005(2) 0.028(2) 0.000(2)
C18 0.026(2) 0.041(2) 0.069(4) 0.006(2) 0.012(2) -0.0025(19)
C19 0.027(2) 0.051(2) 0.043(3) 0.000(2) 0.003(2) -0.0047(19)
C20 0.028(2) 0.036(2) 0.036(2) 0.0005(18) 0.0103(19) -0.0028(17)

loop_
_atom_type_symbol
_atom_type_description
_atom_type_scat_dispersion_real
_atom_type_scat_dispersion_imag
_atom_type_scat_source
C C 0.0033 0.0016 'International Tables Vol C Tables 4.2.6.8 and 6.1.1.4'
H H 0.0000 0.0000 'International Tables Vol C Tables 4.2.6.8 and 6.1.1.4'
Br Br -0.2901 2.4595 'International Tables Vol C Tables 4.2.6.8 and 6.1.1.4'
Fe Fe 0.3463 0.8444 'International Tables Vol C Tables 4.2.6.8 and 6.1.1.4'
N N 0.0061 0.0033 'International Tables Vol C Tables 4.2.6.8 and 6.1.1.4'
P P 0.1023 0.0942 'International Tables Vol C Tables 4.2.6.8 and 6.1.1.4'
S S 0.1246 0.1234 'International Tables Vol C Tables 4.2.6.8 and 6.1.1.4'

loop_
_geom_angle_atom_site_label_1
_geom_angle_atom_site_label_2
_geom_angle_atom_site_label_3
_geom_angle
_geom_angle_site_symmetry_1
_geom_angle_site_symmetry_3
_geom_angle_publ_flag
N1 Fe1 N1 170.57(17) . 2_655 ?
N1 Fe1 P1 82.96(9) . . ?
N1 Fe1 P1 103.32(9) 2_655 . ?
N1 Fe1 P1 103.32(9) . 2_655 ?
N1 Fe1 P1 82.96(9) 2_655 2_655 ?
P1 Fe1 P1 97.98(5) . 2_655 ?
N1 Fe1 S1 83.93(9) . . ?
N1 Fe1 S1 89.58(9) 2_655 . ?
P1 Fe1 S1 166.86(4) . . ?
P1 Fe1 S1 85.90(3) 2_655 . ?
N1 Fe1 S1 89.58(8) . 2_655 ?
N1 Fe1 S1 83.93(9) 2_655 2_655 ?
P1 Fe1 S1 85.90(3) . 2_655 ?
P1 Fe1 S1 166.86(4) 2_655 2_655 ?
S1 Fe1 S1 93.13(5) . 2_655 ?
S1 Fe2 S1 91.77(5) 2_655 . ?
S1 Fe2 Br1 116.15(3) 2_655 . ?
S1 Fe2 Br1 111.44(3) . . ?
S1 Fe2 Br1 111.44(3) 2_655 2_655 ?
S1 Fe2 Br1 116.15(3) . 2_655 ?
Br1 Fe2 Br1 109.24(3) . 2_655 ?
C8 S1 Fe1 97.27(14) . . ?
C8 S1 Fe2 101.63(13) . . ?
Fe1 S1 Fe2 87.55(3) . . ?
C15 P1 C9 101.75(16) . . ?
C15 P1 C1 105.69(17) . . ?
C9 P1 C1 99.75(17) . . ?
C15 P1 Fe1 122.63(12) . . ?
C9 P1 Fe1 124.76(11) . . ?
C1 P1 Fe1 98.07(12) . . ?
C2 N1 C3 119.9(3) . . ?
C2 N1 Fe1 120.2(3) . . ?
C3 N1 Fe1 119.5(2) . . ?
C2 C1 P1 107.3(2) . . ?
N1 C2 C1 120.5(3) . . ?
C8 C3 C4 119.5(4) . . ?
C8 C3 N1 117.6(4) . . ?
C4 C3 N1 122.9(4) . . ?
C5 C4 C3 119.6(4) . . ?
C6 C5 C4 120.2(5) . . ?
C7 C6 C5 120.2(4) . . ?
C6 C7 C8 120.5(5) . . ?
C3 C8 C7 120.0(4) . . ?
C3 C8 S1 118.8(3) . . ?
C7 C8 S1 121.2(4) . . ?
C14 C9 C10 118.2(3) . . ?
C14 C9 P1 122.7(3) . . ?
C10 C9 P1 119.1(3) . . ?
C11 C10 C9 121.3(4) . . ?
C12 C11 C10 119.7(4) . . ?
C11 C12 C13 120.9(4) . . ?
C12 C13 C14 119.4(4) . . ?
C9 C14 C13 120.5(4) . . ?
C20 C15 C16 119.6(4) . . ?
C20 C15 P1 118.2(3) . . ?
C16 C15 P1 122.2(3) . . ?
C15 C16 C17 119.6(4) . . ?
C18 C17 C16 120.7(4) . . ?
C17 C18 C19 120.4(4) . . ?
C18 C19 C20 119.0(4) . . ?
C15 C20 C19 120.8(4) . . ?

loop_
_geom_bond_atom_site_label_1
_geom_bond_atom_site_label_2
_geom_bond_distance
_geom_bond_site_symmetry_2
_geom_bond_publ_flag
Br1 Fe2 2.4139(6) . ?
Fe1 N1 1.993(3) . ?
Fe1 N1 1.993(3) 2_655 ?
Fe1 P1 2.2349(10) . ?
Fe1 P1 2.2349(10) 2_655 ?
Fe1 S1 2.3540(10) . ?
Fe1 S1 2.3540(10) 2_655 ?
Fe2 S1 2.3811(10) 2_655 ?
Fe2 S1 2.3811(10) . ?
Fe2 Br1 2.4139(6) 2_655 ?
S1 C8 1.776(4) . ?
P1 C15 1.816(4) . ?
P1 C9 1.835(4) . ?
P1 C1 1.838(4) . ?
N1 C2 1.297(5) . ?
N1 C3 1.434(5) . ?
C1 C2 1.480(5) . ?
C3 C8 1.384(6) . ?
C3 C4 1.408(6) . ?
C4 C5 1.389(6) . ?
C5 C6 1.382(7) . ?
C6 C7 1.375(7) . ?
C7 C8 1.389(5) . ?
C9 C14 1.387(5) . ?
C9 C10 1.395(5) . ?
C10 C11 1.378(5) . ?
C11 C12 1.365(6) . ?
C12 C13 1.380(6) . ?
C13 C14 1.397(6) . ?
C15 C20 1.383(5) . ?
C15 C16 1.393(5) . ?
C16 C17 1.394(6) . ?
C17 C18 1.376(7) . ?
C18 C19 1.387(6) . ?
C19 C20 1.403(5) . ?
